data_2102177
loop_
_publ_author_name
'Madhavi, N. N. L.'
'Desiraju, Gautam R.'
'Bilton, Claire'
'Howard, Judith A. K.'
'Allen, Frank H.'

_publ_section_title
;Crystal engineering in the <i>gem</i>-alkynol family: interplay between
 strong and weak interactions in structures of
 2,3,5,6-tetrahalo[F,Cl,Br]-<i>trans</i>-1,4-diethynylcyclohexa-2,5-diene-1,4-diols
;
_journal_coeditor_code BM0033
_journal_issue 6
_journal_name_full 'Acta Crystallographica Section B'
_journal_page_first 1063
_journal_page_last 1070
_journal_paper_doi 10.1107/S0108768100011496
_journal_volume 56
_journal_year 2000
_chemical_formula_moiety 'C10 H4 Br4 O2'
_chemical_formula_sum 'C10 H4 Br4 O2'
_chemical_formula_weight 475.77
_chemical_melting_point 205.5(5)
_chemical_name_systematic 2,3,5,6-tetrabromo-trans-1,4-diethynyl-cyclohexa-2,5-diene-1,4-diol
_space_group_IT_number 2
_symmetry_cell_setting triclinic
_symmetry_space_group_name_Hall '-P 1'
_symmetry_space_group_name_H-M 'P -1'
_atom_sites_solution_hydrogens difmap
_atom_sites_solution_primary direct
_atom_sites_solution_secondary difmap
_cell_angle_alpha 85.738(1)
_cell_angle_beta 69.625(1)
_cell_angle_gamma 72.72(1)
_cell_formula_units_Z 4
_cell_length_a 8.9147(3)
_cell_length_b 12.6402(5)
_cell_length_c 12.6547(5)
_cell_measurement_reflns_used 510
_cell_measurement_temperature 150
_cell_measurement_theta_max 23.72
_cell_measurement_theta_min 5.10
_cell_volume 1275.75(11)
_computing_cell_refinement 'Bruker SMART (Bruker Systems Inc., 1999a)'
_computing_data_collection 'Bruker SMART (Bruker Systems Inc., 1999a)'
_computing_data_reduction 'Bruker SAINT (Bruker Systems Inc., 1999b)'
_computing_molecular_graphics 'SHELXL97 (Sheldrick, 1997)'
_computing_publication_material 'SHELXL97 (Sheldrick, 1997)'
_computing_structure_refinement 'SHELXL97 (Sheldrick, 1997)'
_computing_structure_solution 'SHELXS97 (Sheldrick, 1997)'
_diffrn_ambient_temperature 150
_diffrn_detector_area_resol_mean 'not relevant'
_diffrn_measured_fraction_theta_full 0.992
_diffrn_measured_fraction_theta_max 0.992
_diffrn_measurement_device_type 'Bruker SMART CCD'
_diffrn_measurement_method \w
_diffrn_radiation_monochromator graphite
_diffrn_radiation_source 'fine-focus sealed tube'
_diffrn_radiation_type MoK\a
_diffrn_radiation_wavelength 0.71073
_diffrn_reflns_av_R_equivalents 0.0431
_diffrn_reflns_av_sigmaI/netI 0.0366
_diffrn_reflns_limit_h_max 11
_diffrn_reflns_limit_h_min -11
_diffrn_reflns_limit_k_max 16
_diffrn_reflns_limit_k_min -16
_diffrn_reflns_limit_l_max 16
_diffrn_reflns_limit_l_min -16
_diffrn_reflns_number 14367
_diffrn_reflns_theta_full 27.48
_diffrn_reflns_theta_max 27.48
_diffrn_reflns_theta_min 1.69
_exptl_absorpt_coefficient_mu 12.599
_exptl_absorpt_correction_T_max 0.0737
_exptl_absorpt_correction_T_min 0.0180
_exptl_absorpt_correction_type multi-scan
_exptl_absorpt_process_details 'SADABS (Sheldrick 1996)'
_exptl_crystal_colour colourless
_exptl_crystal_density_diffrn 2.477
_exptl_crystal_density_method 'not measured'
_exptl_crystal_description block
_exptl_crystal_F_000 880
_exptl_crystal_size_max 0.3
_exptl_crystal_size_mid 0.2
_exptl_crystal_size_min 0.2
_refine_diff_density_max 0.797
_refine_diff_density_min -1.052
_refine_diff_density_rms 0.140
_refine_ls_extinction_method none
_refine_ls_goodness_of_fit_ref 1.148
_refine_ls_hydrogen_treatment refall
_refine_ls_matrix_type full
_refine_ls_number_parameters 321
_refine_ls_number_reflns 5818
_refine_ls_number_restraints 0
_refine_ls_restrained_S_all 1.148
_refine_ls_R_factor_all 0.0439
_refine_ls_R_factor_gt 0.0336
_refine_ls_shift/su_max 0.005
_refine_ls_shift/su_mean 0.000
_refine_ls_structure_factor_coef Fsqd
_refine_ls_weighting_details 'calc w=1/[\s^2^(Fo^2^)+(0.0218P)^2^+4.0324P] where P=(Fo^2^+2Fc^2^)/3'
_refine_ls_weighting_scheme calc
_refine_ls_wR_factor_gt 0.0730
_refine_ls_wR_factor_ref 0.0781
_reflns_number_gt 4966
_reflns_number_total 5818
_reflns_threshold_expression >2sigma(I)
_cod_data_source_file bm0033.cif
_cod_data_source_block 9
_cod_depositor_comments
;
The following automatic conversions were performed:

'_chemical_melting_point' value '205-206' was changed to '205.5(5)' -
the average value was taken and precision was estimated.

Automatic conversion script
Id: cif_fix_values 1646 2011-03-28 12:23:43Z adriana 

The following automatic conversions were performed:

'_chemical_melting_point' value '205-206' was changed to '205.5(5)' -
the average value was taken and precision was estimated.

Automatic conversion script
Id: cif_fix_values 1715 2011-07-08 13:25:40Z adriana 
;
_cod_original_cell_volume 1275.76(8)
_cod_original_sg_symbol_H-M P-1
_cod_database_code 2102177

loop_
_symmetry_equiv_pos_as_xyz
'x, y, z'
'-x, -y, -z'

loop_
_atom_site_label
_atom_site_type_symbol
_atom_site_fract_x
_atom_site_fract_y
_atom_site_fract_z
_atom_site_U_iso_or_equiv
_atom_site_adp_type
_atom_site_occupancy
_atom_site_symmetry_multiplicity
_atom_site_calc_flag
Br32 Br 0.23387(6) 0.17095(4) 0.93445(4) 0.02955(11) Uani 1 1 d
Br21 Br 0.26974(6) 0.38542(4) 1.13043(4) 0.02820(11) Uani 1 1 d
Br22 Br 0.40392(6) 0.42595(5) 0.85341(4) 0.03255(12) Uani 1 1 d
Br11 Br 0.78564(6) 0.43745(4) 0.62350(4) 0.03124(12) Uani 1 1 d
Br31 Br 0.40744(6) -0.09732(4) 0.86395(4) 0.02761(11) Uani 1 1 d
Br1 Br 0.79084(7) -0.18445(4) 0.59429(4) 0.03404(12) Uani 1 1 d
Br2 Br 0.84216(7) -0.08758(5) 0.33470(4) 0.03575(13) Uani 1 1 d
Br12 Br 0.48669(6) 0.68322(4) 0.67843(4) 0.02516(10) Uani 1 1 d
O3 O -0.0988(4) 0.3802(3) 1.1712(3) 0.0233(7) Uani 1 1 d
O1 O 1.0803(5) -0.1357(3) 0.6498(3) 0.0273(7) Uani 1 1 d
C34 C 0.1752(5) -0.0377(3) 0.9406(3) 0.0187(8) Uani 1 1 d
C25 C 0.1746(5) 0.4672(3) 0.9417(4) 0.0183(8) Uani 1 1 d
C4 C 0.9092(5) -0.0793(4) 0.5363(4) 0.0218(9) Uani 1 1 d
C13 C 0.6262(5) 0.3856(3) 0.4816(3) 0.0186(8) Uani 1 1 d
C3 C 0.9714(5) -0.0412(3) 0.6199(3) 0.0185(8) Uani 1 1 d
C5 C 0.9306(6) -0.0423(4) 0.4334(4) 0.0215(9) Uani 1 1 d
C35 C 0.1068(5) 0.0694(3) 0.9688(3) 0.0187(8) Uani 1 1 d
C14 C 0.6176(5) 0.4770(4) 0.5572(3) 0.0178(8) Uani 1 1 d
C15 C 0.5043(5) 0.5748(4) 0.5760(3) 0.0183(8) Uani 1 1 d
C23 C -0.0620(5) 0.4806(3) 1.1266(3) 0.0182(8) Uani 1 1 d
C33 C 0.0778(5) -0.1231(3) 0.9671(3) 0.0163(8) Uani 1 1 d
C24 C 0.1214(5) 0.4505(3) 1.0519(3) 0.0187(8) Uani 1 1 d
O4 O 0.0960(4) -0.1677(3) 0.8614(2) 0.0207(6) Uani 1 1 d
O2 O 0.7898(4) 0.3546(3) 0.3984(3) 0.0202(6) Uani 1 1 d
C22 C -0.0946(5) 0.5578(3) 1.2199(4) 0.0201(8) Uani 1 1 d
C2 C 0.8281(6) 0.0123(4) 0.7218(4) 0.0240(9) Uani 1 1 d
C32 C 0.1482(6) -0.2131(4) 1.0344(4) 0.0222(9) Uani 1 1 d
C21 C -0.1280(6) 0.6166(4) 1.2985(4) 0.0268(10) Uani 1 1 d
C12 C 0.5913(6) 0.2906(4) 0.5515(4) 0.0233(9) Uani 1 1 d
C1 C 0.7190(7) 0.0528(5) 0.8056(4) 0.0330(11) Uani 1 1 d
C11 C 0.5609(7) 0.2152(5) 0.6053(5) 0.0385(13) Uani 1 1 d
C31 C 0.2033(8) -0.2869(5) 1.0836(5) 0.0367(13) Uani 1 1 d
H1A H 1.056(8) -0.133(5) 0.708(6) 0.038(19) Uiso 1 1 d
H1 H 0.632(8) 0.085(5) 0.867(6) 0.047(18) Uiso 1 1 d
H4A H 0.094(7) -0.229(5) 0.869(5) 0.030(15) Uiso 1 1 d
H11 H 0.561(8) 0.153(5) 0.633(5) 0.045(18) Uiso 1 1 d
H21 H -0.158(8) 0.673(5) 1.357(5) 0.045(17) Uiso 1 1 d
H4 H 0.240(8) -0.334(5) 1.109(5) 0.040(19) Uiso 1 1 d
H3A H -0.141(8) 0.378(5) 1.225(5) 0.029(17) Uiso 1 1 d
H2A H 0.786(13) 0.306(8) 0.390(8) 0.10(4) Uiso 1 1 d

loop_
_atom_site_aniso_label
_atom_site_aniso_U_11
_atom_site_aniso_U_22
_atom_site_aniso_U_33
_atom_site_aniso_U_23
_atom_site_aniso_U_13
_atom_site_aniso_U_12
Br32 0.0236(2) 0.0204(2) 0.0428(3) -0.00317(19) -0.0054(2) -0.00980(17)
Br21 0.0283(2) 0.0327(2) 0.0253(2) 0.00119(18) -0.01715(19) -0.00188(19)
Br22 0.0175(2) 0.0510(3) 0.0243(2) 0.0001(2) -0.00360(18) -0.0069(2)
Br11 0.0227(2) 0.0446(3) 0.0255(2) -0.0070(2) -0.01414(19) 0.0005(2)
Br31 0.0182(2) 0.0242(2) 0.0356(3) -0.00867(18) -0.00288(18) -0.00451(17)
Br1 0.0450(3) 0.0365(3) 0.0266(2) 0.0038(2) -0.0071(2) -0.0273(2)
Br2 0.0476(3) 0.0472(3) 0.0276(2) 0.0041(2) -0.0204(2) -0.0274(3)
Br12 0.0257(2) 0.0266(2) 0.0248(2) -0.00823(17) -0.00736(18) -0.00922(18)
O3 0.0328(18) 0.0211(16) 0.0135(15) 0.0018(12) -0.0015(14) -0.0121(14)
O1 0.038(2) 0.0239(17) 0.0175(17) -0.0002(13) -0.0113(15) -0.0022(14)
C34 0.017(2) 0.022(2) 0.0153(19) -0.0016(15) -0.0045(16) -0.0047(16)
C25 0.0150(19) 0.019(2) 0.020(2) -0.0008(16) -0.0050(16) -0.0041(16)
C4 0.020(2) 0.022(2) 0.022(2) -0.0024(17) -0.0025(17) -0.0086(17)
C13 0.021(2) 0.020(2) 0.0146(19) 0.0009(15) -0.0056(16) -0.0061(17)
C3 0.020(2) 0.018(2) 0.018(2) 0.0010(15) -0.0077(16) -0.0048(16)
C5 0.024(2) 0.024(2) 0.019(2) -0.0006(16) -0.0087(17) -0.0083(17)
C35 0.022(2) 0.020(2) 0.0161(19) -0.0005(15) -0.0070(16) -0.0084(17)
C14 0.0172(19) 0.024(2) 0.0134(18) 0.0009(15) -0.0059(16) -0.0065(16)
C15 0.019(2) 0.022(2) 0.0155(19) -0.0016(15) -0.0046(16) -0.0088(16)
C23 0.022(2) 0.0175(19) 0.0157(19) 0.0024(15) -0.0082(17) -0.0060(16)
C33 0.019(2) 0.0131(18) 0.0165(19) -0.0026(15) -0.0072(16) -0.0029(15)
C24 0.019(2) 0.019(2) 0.019(2) -0.0011(16) -0.0076(17) -0.0057(16)
O4 0.0311(17) 0.0153(15) 0.0172(14) -0.0001(11) -0.0097(13) -0.0073(13)
O2 0.0181(15) 0.0212(16) 0.0173(15) -0.0014(12) -0.0022(12) -0.0041(12)
C22 0.021(2) 0.018(2) 0.022(2) 0.0032(16) -0.0088(17) -0.0057(16)
C2 0.024(2) 0.029(2) 0.021(2) -0.0002(18) -0.0100(19) -0.0078(18)
C32 0.022(2) 0.022(2) 0.023(2) 0.0002(17) -0.0080(18) -0.0065(18)
C21 0.029(2) 0.027(2) 0.025(2) -0.0051(19) -0.011(2) -0.0069(19)
C12 0.022(2) 0.023(2) 0.021(2) 0.0027(17) -0.0055(18) -0.0043(17)
C1 0.026(3) 0.045(3) 0.024(2) -0.006(2) -0.005(2) -0.007(2)
C11 0.035(3) 0.033(3) 0.037(3) 0.010(2) -0.004(2) -0.008(2)
C31 0.040(3) 0.033(3) 0.043(3) 0.015(2) -0.025(3) -0.009(2)

loop_
_atom_type_symbol
_atom_type_description
_atom_type_scat_dispersion_real
_atom_type_scat_dispersion_imag
_atom_type_scat_source
C C 0.0033 0.0016 'International Tables Vol C Tables 4.2.6.8 and 6.1.1.4'
H H 0.0000 0.0000 'International Tables Vol C Tables 4.2.6.8 and 6.1.1.4'
O O 0.0106 0.0060 'International Tables Vol C Tables 4.2.6.8 and 6.1.1.4'
Br Br -0.2901 2.4595 'International Tables Vol C Tables 4.2.6.8 and 6.1.1.4'

loop_
_geom_angle_atom_site_label_1
_geom_angle_atom_site_label_2
_geom_angle_atom_site_label_3
_geom_angle
_geom_angle_site_symmetry_1
_geom_angle_site_symmetry_3
C23 O3 H3A 120(5) . .
C3 O1 H1A 106(5) . .
C35 C34 C33 124.3(4) . .
C35 C34 Br31 121.5(3) . .
C33 C34 Br31 114.2(3) . .
C24 C25 C23 125.0(4) . 2_567
C24 C25 Br22 122.0(3) . .
C23 C25 Br22 112.9(3) 2_567 .
C5 C4 C3 124.5(4) . .
C5 C4 Br1 122.0(3) . .
C3 C4 Br1 113.5(3) . .
O2 C13 C12 111.3(4) . .
O2 C13 C14 107.8(3) . .
C12 C13 C14 109.0(3) . .
O2 C13 C15 109.7(3) . 2_666
C12 C13 C15 108.0(4) . 2_666
C14 C13 C15 111.1(3) . 2_666
O1 C3 C2 110.5(4) . .
O1 C3 C4 107.8(3) . .
C2 C3 C4 110.4(4) . .
O1 C3 C5 108.6(4) . 2_756
C2 C3 C5 108.8(3) . 2_756
C4 C3 C5 110.8(3) . 2_756
C4 C5 C3 124.7(4) . 2_756
C4 C5 Br2 122.9(3) . .
C3 C5 Br2 112.5(3) 2_756 .
C34 C35 C33 124.7(4) . 2_557
C34 C35 Br32 122.3(3) . .
C33 C35 Br32 113.0(3) 2_557 .
C15 C14 C13 124.1(4) . .
C15 C14 Br11 122.4(3) . .
C13 C14 Br11 113.5(3) . .
C14 C15 C13 124.6(4) . 2_666
C14 C15 Br12 123.3(3) . .
C13 C15 Br12 112.1(3) 2_666 .
O3 C23 C22 110.0(3) . .
O3 C23 C25 107.9(3) . 2_567
C22 C23 C25 109.8(3) . 2_567
O3 C23 C24 107.7(3) . .
C22 C23 C24 110.6(4) . .
C25 C23 C24 110.8(3) 2_567 .
O4 C33 C32 109.9(3) . .
O4 C33 C35 109.2(3) . 2_557
C32 C33 C35 109.8(3) . 2_557
O4 C33 C34 106.7(3) . .
C32 C33 C34 110.1(3) . .
C35 C33 C34 111.1(3) 2_557 .
C25 C24 C23 124.1(4) . .
C25 C24 Br21 122.3(3) . .
C23 C24 Br21 113.5(3) . .
C33 O4 H4A 108(4) . .
C13 O2 H2A 93(9) . .
C21 C22 C23 176.0(5) . .
C1 C2 C3 176.9(5) . .
C31 C32 C33 176.9(5) . .
C22 C21 H21 173(4) . .
C11 C12 C13 178.2(6) . .
C2 C1 H1 177(4) . .
C12 C11 H11 167(5) . .
C32 C31 H4 175(6) . .

loop_
_geom_bond_atom_site_label_1
_geom_bond_atom_site_label_2
_geom_bond_distance
_geom_bond_site_symmetry_2
Br32 C35 1.886(4) .
Br21 C24 1.887(4) .
Br22 C25 1.888(4) .
Br11 C14 1.889(4) .
Br31 C34 1.892(4) .
Br1 C4 1.889(4) .
Br2 C5 1.889(4) .
Br12 C15 1.891(4) .
O3 C23 1.431(5) .
O3 H3A 0.66(6) .
O1 C3 1.419(5) .
O1 H1A 0.69(6) .
C34 C35 1.329(6) .
C34 C33 1.526(6) .
C25 C24 1.330(6) .
C25 C23 1.522(6) 2_567
C4 C5 1.318(6) .
C4 C3 1.517(6) .
C13 O2 1.429(5) .
C13 C12 1.481(6) .
C13 C14 1.522(6) .
C13 C15 1.525(6) 2_666
C3 C2 1.491(6) .
C3 C5 1.537(6) 2_756
C5 C3 1.537(6) 2_756
C35 C33 1.522(6) 2_557
C14 C15 1.319(6) .
C15 C13 1.525(6) 2_666
C23 C22 1.481(6) .
C23 C25 1.522(6) 2_567
C23 C24 1.523(6) .
C33 O4 1.428(5) .
C33 C32 1.488(6) .
C33 C35 1.522(6) 2_557
O4 H4A 0.78(6) .
O2 H2A 0.64(9) .
C22 C21 1.185(6) .
C2 C1 1.183(7) .
C32 C31 1.164(7) .
C21 H21 0.98(6) .
C12 C11 1.172(7) .
C1 H1 0.90(7) .
C11 H11 0.83(7) .
C31 H4 0.70(7) .
